data_7711274
loop_
_publ_author_name
'Huang, Guan-Rong'
'Brocha Silalahi, Rhone P.'
'Liao, Jian-Hong'
'Chiu, Tzu-Hao'
'Liu, Chen-Wei'

_publ_section_title
;
 Synthesis, Structural Studies, and Photophysical Properties of
 Heteroleptic Inverse-Coordination Clusters
;
_journal_name_full 'Dalton Transactions'
_journal_paper_doi 10.1039/D2DT02100E
_journal_year 2022
_chemical_formula_sum 'C68 H104 Br Cu12 F6 O12 P7 S12'
_chemical_formula_weight 2671.41
_space_group_crystal_system monoclinic
_space_group_IT_number 14
_space_group_name_Hall '-P 2yn'
_space_group_name_H-M_alt 'P 1 21/n 1'
_atom_sites_solution_hydrogens geom
_audit_creation_method SHELXL-2018/3
_audit_update_record
;
2022-04-28 deposited with the CCDC.	2022-09-16 downloaded from the CCDC.
;
_cell_angle_alpha 90
_cell_angle_beta 90.280(2)
_cell_angle_gamma 90
_cell_formula_units_Z 4
_cell_length_a 18.6194(15)
_cell_length_b 23.4762(18)
_cell_length_c 22.7144(18)
_cell_measurement_reflns_used 9088
_cell_measurement_temperature 150(2)
_cell_measurement_theta_max 26.36
_cell_measurement_theta_min 2.24
_cell_volume 9928.6(14)
_computing_cell_refinement 'Bruker SAINT'
_computing_data_collection 'Bruker APEX2'
_computing_data_reduction 'Bruker SAINT'
_computing_molecular_graphics 'Bruker SHELXTL'
_computing_publication_material 'Bruker SHELXTL'
_computing_structure_refinement 'SHELXL-2018/3 (Sheldrick, 2018)'
_computing_structure_solution 'SHELXS-97 (Sheldrick 2008)'
_diffrn_ambient_temperature 150(2)
_diffrn_measured_fraction_theta_full 0.999
_diffrn_measured_fraction_theta_max 0.999
_diffrn_measurement_device_type 'Bruker APEX-II CCD'
_diffrn_measurement_method '\f and \w scans'
_diffrn_radiation_type MoK\a
_diffrn_radiation_wavelength 0.71073
_diffrn_reflns_av_R_equivalents 0.0367
_diffrn_reflns_av_unetI/netI 0.0345
_diffrn_reflns_Laue_measured_fraction_full 0.999
_diffrn_reflns_Laue_measured_fraction_max 0.999
_diffrn_reflns_limit_h_max 22
_diffrn_reflns_limit_h_min -22
_diffrn_reflns_limit_k_max 27
_diffrn_reflns_limit_k_min -23
_diffrn_reflns_limit_l_max 26
_diffrn_reflns_limit_l_min -27
_diffrn_reflns_number 58959
_diffrn_reflns_point_group_measured_fraction_full 0.999
_diffrn_reflns_point_group_measured_fraction_max 0.999
_diffrn_reflns_theta_full 25.000
_diffrn_reflns_theta_max 25.000
_diffrn_reflns_theta_min 1.656
_exptl_absorpt_coefficient_mu 3.342
_exptl_absorpt_correction_T_max 0.7454
_exptl_absorpt_correction_T_min 0.6625
_exptl_absorpt_correction_type multi-scan
_exptl_absorpt_process_details SADABS
_exptl_crystal_colour yellow
_exptl_crystal_density_diffrn 1.787
_exptl_crystal_description prism
_exptl_crystal_F_000 5368
_exptl_crystal_size_max 0.100
_exptl_crystal_size_mid 0.070
_exptl_crystal_size_min 0.050
_refine_diff_density_max 1.043
_refine_diff_density_min -0.796
_refine_diff_density_rms 0.085
_refine_ls_extinction_method none
_refine_ls_goodness_of_fit_ref 1.015
_refine_ls_hydrogen_treatment constr
_refine_ls_matrix_type full
_refine_ls_number_parameters 1111
_refine_ls_number_reflns 17453
_refine_ls_number_restraints 523
_refine_ls_restrained_S_all 1.008
_refine_ls_R_factor_all 0.0460
_refine_ls_R_factor_gt 0.0310
_refine_ls_shift/su_max 0.002
_refine_ls_shift/su_mean 0.000
_refine_ls_structure_factor_coef Fsqd
_refine_ls_weighting_details 'w=1/[\s^2^(Fo^2^)+(0.0287P)^2^+15.2461P] where P=(Fo^2^+2Fc^2^)/3'
_refine_ls_weighting_scheme calc
_refine_ls_wR_factor_gt 0.0680
_refine_ls_wR_factor_ref 0.0750
_reflns_Friedel_coverage 0.000
_reflns_number_gt 14165
_reflns_number_total 17453
_reflns_threshold_expression 'I > 2\s(I)'
_cod_data_source_file d2dt02100e2.cif
_cod_data_source_block 1b
_cod_original_sg_symbol_H-M 'P 21/n'
_cod_database_code 7711274
_shelx_shelxl_version_number 2018/3
_shelx_space_group_comment
; 
The symmetry employed for this shelxl refinement is uniquely defined 
by the following loop, which should always be used as a source of 
symmetry information in preference to the above space-group names. 
They are only intended as comments. 
;
_shelx_estimated_absorpt_t_min 0.731
_shelx_estimated_absorpt_t_max 0.851

loop_
_space_group_symop_operation_xyz
'x, y, z'
'-x+1/2, y+1/2, -z+1/2'
'-x, -y, -z'
'x-1/2, -y-1/2, z-1/2'

loop_
_atom_site_label
_atom_site_type_symbol
_atom_site_fract_x
_atom_site_fract_y
_atom_site_fract_z
_atom_site_U_iso_or_equiv
_atom_site_adp_type
_atom_site_occupancy
_atom_site_site_symmetry_order
_atom_site_calc_flag
_atom_site_refinement_flags_posn
_atom_site_refinement_flags_adp
_atom_site_refinement_flags_occupancy
_atom_site_disorder_assembly
_atom_site_disorder_group
Br1 Br 0.24091(2) 0.82002(2) 0.31089(2) 0.02126(8) Uani 1 1 d . . . . .
C1 C 0.3796(2) 1.05276(16) 0.35604(18) 0.0364(9) Uani 1 1 d . . . . .
H1A H 0.364912 1.023989 0.385498 0.044 Uiso 1 1 calc R U . . .
H1B H 0.335880 1.067361 0.336124 0.044 Uiso 1 1 calc R U . . .
C2 C 0.4188(2) 1.10041(18) 0.3855(2) 0.0517(12) Uani 1 1 d . . . . .
H2A H 0.385573 1.119987 0.412734 0.062 Uiso 1 1 calc R U . . .
H2B H 0.433604 1.128325 0.355227 0.062 Uiso 1 1 calc R U . . .
C3 C 0.4842(3) 1.0815(3) 0.4194(2) 0.0711(15) Uani 1 1 d . . . . .
H3A H 0.470146 1.053531 0.449218 0.107 Uiso 1 1 calc R U . . .
H3B H 0.506238 1.114544 0.438773 0.107 Uiso 1 1 calc R U . . .
H3C H 0.518761 1.064255 0.392379 0.107 Uiso 1 1 calc R U . . .
C4 C 0.55692(19) 0.97607(18) 0.2677(2) 0.0422(10) Uani 1 1 d . . . . .
H4A H 0.560061 0.968561 0.310522 0.051 Uiso 1 1 calc R U . . .
H4B H 0.566368 1.017053 0.260980 0.051 Uiso 1 1 calc R U . . .
C5 C 0.6109(2) 0.9410(2) 0.2359(3) 0.0630(14) Uani 1 1 d . . . . .
H5A H 0.603758 0.946140 0.193005 0.076 Uiso 1 1 calc R U . . .
H5B H 0.659543 0.955094 0.245933 0.076 Uiso 1 1 calc R U . . .
C6 C 0.6069(3) 0.8806(2) 0.2496(3) 0.0793(18) Uani 1 1 d . . . . .
H6A H 0.613395 0.875127 0.292118 0.119 Uiso 1 1 calc R U . . .
H6B H 0.644834 0.860244 0.228501 0.119 Uiso 1 1 calc R U . . .
H6C H 0.559939 0.865735 0.237593 0.119 Uiso 1 1 calc R U . . .
C7 C 0.0304(2) 1.06286(15) 0.30041(17) 0.0372(10) Uani 1 1 d . . . . .
H7A H -0.007398 1.060052 0.269710 0.045 Uiso 1 1 calc R U . . .
H7B H 0.075192 1.076299 0.281711 0.045 Uiso 1 1 calc R U . . .
C8 C 0.0077(2) 1.10353(16) 0.34743(18) 0.0423(10) Uani 1 1 d . . . . .
H8A H 0.002695 1.142042 0.330141 0.051 Uiso 1 1 calc R U . . .
H8B H 0.045692 1.105321 0.378051 0.051 Uiso 1 1 calc R U . . .
C9 C -0.0621(3) 1.0869(2) 0.3757(2) 0.0786(18) Uani 1 1 d . . . . .
H9A H -0.100522 1.087199 0.346081 0.118 Uiso 1 1 calc R U . . .
H9B H -0.073602 1.114020 0.407087 0.118 Uiso 1 1 calc R U . . .
H9C H -0.057714 1.048548 0.392478 0.118 Uiso 1 1 calc R U . . .
C10 C -0.08575(19) 0.94200(17) 0.26955(19) 0.0387(10) Uani 1 1 d . . . . .
H10A H -0.117842 0.969271 0.249093 0.046 Uiso 1 1 calc R U . . .
H10B H -0.085157 0.951810 0.311943 0.046 Uiso 1 1 calc R U . . .
C11 C -0.1142(2) 0.8825(2) 0.2617(2) 0.0529(12) Uani 1 1 d . . . . .
H11A H -0.079879 0.854846 0.278953 0.064 Uiso 1 1 calc R U . . .
H11B H -0.119227 0.873929 0.219196 0.064 Uiso 1 1 calc R U . . .
C12 C -0.1862(3) 0.8765(3) 0.2913(3) 0.0769(17) Uani 1 1 d . . . . .
H12A H -0.180819 0.883798 0.333565 0.115 Uiso 1 1 calc R U . . .
H12B H -0.204500 0.837763 0.285269 0.115 Uiso 1 1 calc R U . . .
H12C H -0.220022 0.903971 0.274277 0.115 Uiso 1 1 calc R U . . .
C13 C 0.2812(2) 0.93178(18) 0.59353(17) 0.0425(10) Uani 1 1 d . . . . .
H13A H 0.329212 0.914919 0.586792 0.051 Uiso 1 1 calc R U . . .
H13B H 0.264579 0.920025 0.633034 0.051 Uiso 1 1 calc R U . . .
C14 C 0.2855(3) 0.9952(2) 0.5901(2) 0.0637(14) Uani 1 1 d . . . . .
H14A H 0.236259 1.010939 0.587390 0.076 Uiso 1 1 calc R U . . .
H14B H 0.307809 1.009901 0.626683 0.076 Uiso 1 1 calc R U . . .
C15 C 0.3277(3) 1.0151(3) 0.5388(3) 0.090(2) Uani 1 1 d . . . . .
H15A H 0.377052 1.000940 0.542050 0.135 Uiso 1 1 calc R U . . .
H15B H 0.328126 1.056867 0.538064 0.135 Uiso 1 1 calc R U . . .
H15C H 0.305767 1.000761 0.502401 0.135 Uiso 1 1 calc R U . . .
C16 C 0.1990(2) 0.79032(18) 0.61033(17) 0.0407(10) Uani 1 1 d . . . . .
H16A H 0.151201 0.804187 0.597525 0.049 Uiso 1 1 calc R U . . .
H16B H 0.210837 0.808346 0.648564 0.049 Uiso 1 1 calc R U . . .
C17 C 0.1974(2) 0.72703(19) 0.6171(2) 0.0469(11) Uani 1 1 d . . . . .
H17A H 0.187183 0.709827 0.578197 0.056 Uiso 1 1 calc R U . . .
H17B H 0.157160 0.716919 0.643517 0.056 Uiso 1 1 calc R U . . .
C18 C 0.2648(2) 0.7011(2) 0.6412(2) 0.0535(12) Uani 1 1 d . . . . .
H18A H 0.304132 0.707229 0.613407 0.080 Uiso 1 1 calc R U . . .
H18B H 0.257603 0.660123 0.646967 0.080 Uiso 1 1 calc R U . . .
H18C H 0.276803 0.718942 0.678989 0.080 Uiso 1 1 calc R U . . .
C19 C 0.1522(2) 0.73453(16) 0.03540(16) 0.0346(9) Uani 1 1 d . . . . .
H19A H 0.120195 0.713649 0.062606 0.042 Uiso 1 1 calc R U . . .
H19B H 0.195293 0.710854 0.028439 0.042 Uiso 1 1 calc R U . . .
C20 C 0.1137(2) 0.74512(17) -0.02202(16) 0.0345(9) Uani 1 1 d . . . . .
H20A H 0.145247 0.766592 -0.049047 0.041 Uiso 1 1 calc R U . . .
H20B H 0.069928 0.768074 -0.015040 0.041 Uiso 1 1 calc R U . . .
C21 C 0.0934(3) 0.68856(19) -0.0494(2) 0.0554(13) Uani 1 1 d . . . . .
H21A H 0.136881 0.665887 -0.055779 0.083 Uiso 1 1 calc R U . . .
H21B H 0.069152 0.695165 -0.087131 0.083 Uiso 1 1 calc R U . . .
H21C H 0.061111 0.667975 -0.022892 0.083 Uiso 1 1 calc R U . . .
C22 C 0.3266(18) 0.8285(7) 0.0149(5) 0.039(2) Uani 0.5 1 d D . P A 1
H22A H 0.361289 0.856315 0.031239 0.047 Uiso 0.5 1 calc R U P A 1
H22B H 0.282443 0.849223 0.003374 0.047 Uiso 0.5 1 calc R U P A 1
C23 C 0.3584(4) 0.7996(4) -0.0381(3) 0.0405(13) Uani 0.5 1 d D . P A 1
H23A H 0.379909 0.829190 -0.063627 0.049 Uiso 0.5 1 calc R U P A 1
H23B H 0.397764 0.774403 -0.024629 0.049 Uiso 0.5 1 calc R U P A 1
C24 C 0.3076(19) 0.7652(12) -0.0745(16) 0.055(3) Uani 0.5 1 d D . P A 1
H24A H 0.284808 0.736248 -0.049732 0.083 Uiso 0.5 1 calc R U P A 1
H24B H 0.334019 0.746448 -0.106328 0.083 Uiso 0.5 1 calc R U P A 1
H24C H 0.270715 0.790142 -0.091355 0.083 Uiso 0.5 1 calc R U P A 1
C22B C 0.3359(18) 0.8318(7) 0.0215(5) 0.039(2) Uani 0.5 1 d D . P A 2
H22C H 0.388830 0.829648 0.018513 0.047 Uiso 0.5 1 calc R U P A 2
H22D H 0.323317 0.869065 0.039117 0.047 Uiso 0.5 1 calc R U P A 2
C23B C 0.3028(4) 0.8275(4) -0.0396(3) 0.0405(13) Uani 0.5 1 d D . P A 2
H23C H 0.249917 0.830089 -0.036288 0.049 Uiso 0.5 1 calc R U P A 2
H23D H 0.319259 0.860174 -0.063579 0.049 Uiso 0.5 1 calc R U P A 2
C24B C 0.3215(19) 0.7738(12) -0.0705(16) 0.055(3) Uani 0.5 1 d D . P A 2
H24D H 0.373869 0.769705 -0.071735 0.083 Uiso 0.5 1 calc R U P A 2
H24E H 0.302349 0.774898 -0.110727 0.083 Uiso 0.5 1 calc R U P A 2
H24F H 0.300708 0.741431 -0.049369 0.083 Uiso 0.5 1 calc R U P A 2
C25 C 0.4314(8) 0.5726(4) 0.3675(6) 0.057(4) Uani 0.5 1 d D . P B 1
H25A H 0.445690 0.564380 0.326454 0.069 Uiso 0.5 1 calc R U P B 1
H25B H 0.383083 0.556547 0.374991 0.069 Uiso 0.5 1 calc R U P B 1
C26 C 0.4912(12) 0.5496(11) 0.4154(10) 0.078(5) Uani 0.5 1 d D . P B 1
H26A H 0.462097 0.535747 0.448840 0.093 Uiso 0.5 1 calc R U P B 1
H26B H 0.511325 0.514998 0.396840 0.093 Uiso 0.5 1 calc R U P B 1
C27 C 0.5561(16) 0.5778(10) 0.4448(16) 0.087(6) Uani 0.5 1 d D . P B 1
H27A H 0.594271 0.582988 0.415750 0.131 Uiso 0.5 1 calc R U P B 1
H27B H 0.573661 0.553565 0.476935 0.131 Uiso 0.5 1 calc R U P B 1
H27C H 0.542006 0.614983 0.460651 0.131 Uiso 0.5 1 calc R U P B 1
C25B C 0.4655(8) 0.5795(4) 0.3606(5) 0.057(4) Uani 0.5 1 d D . P B 2
H25C H 0.515467 0.584151 0.346742 0.069 Uiso 0.5 1 calc R U P B 2
H25D H 0.435941 0.563241 0.328407 0.069 Uiso 0.5 1 calc R U P B 2
C26B C 0.4624(12) 0.5398(12) 0.4192(10) 0.078(5) Uani 0.5 1 d D . P B 2
H26C H 0.424920 0.551843 0.447339 0.093 Uiso 0.5 1 calc R U P B 2
H26D H 0.457560 0.498701 0.410097 0.093 Uiso 0.5 1 calc R U P B 2
C27B C 0.5393(15) 0.5568(10) 0.4388(16) 0.087(6) Uani 0.5 1 d D . P B 2
H27D H 0.573456 0.546645 0.407856 0.131 Uiso 0.5 1 calc R U P B 2
H27E H 0.551815 0.536447 0.475135 0.131 Uiso 0.5 1 calc R U P B 2
H27F H 0.541179 0.597909 0.445893 0.131 Uiso 0.5 1 calc R U P B 2
C28 C 0.5664(2) 0.6942(2) 0.31575(19) 0.0529(12) Uani 1 1 d . . . . .
H28A H 0.592385 0.658917 0.326427 0.063 Uiso 1 1 calc R U . . .
H28B H 0.561881 0.718043 0.351526 0.063 Uiso 1 1 calc R U . . .
C29 C 0.6065(3) 0.7257(3) 0.2698(3) 0.0747(17) Uani 1 1 d . . . . .
H29A H 0.578273 0.759151 0.256710 0.090 Uiso 1 1 calc R U . . .
H29B H 0.614221 0.700681 0.235295 0.090 Uiso 1 1 calc R U . . .
C30 C 0.6787(3) 0.7452(3) 0.2943(3) 0.0783(17) Uani 1 1 d . . . . .
H30A H 0.670826 0.771739 0.326974 0.117 Uiso 1 1 calc R U . . .
H30B H 0.705885 0.764427 0.263233 0.117 Uiso 1 1 calc R U . . .
H30C H 0.705811 0.712150 0.308449 0.117 Uiso 1 1 calc R U . . .
C31 C -0.0706(2) 0.6766(2) 0.29647(18) 0.0526(13) Uani 1 1 d . . . . .
H31A H -0.073058 0.702549 0.330730 0.063 Uiso 1 1 calc R U . . .
H31B H -0.095011 0.640509 0.306809 0.063 Uiso 1 1 calc R U . . .
C32 C -0.1060(2) 0.7032(2) 0.2443(2) 0.0551(12) Uani 1 1 d . . . . .
H32A H -0.081069 0.739267 0.234807 0.066 Uiso 1 1 calc R U . . .
H32B H -0.156307 0.712502 0.254274 0.066 Uiso 1 1 calc R U . . .
C33 C -0.1055(2) 0.6651(2) 0.1906(2) 0.0591(13) Uani 1 1 d . . . . .
H33A H -0.055745 0.656705 0.179623 0.089 Uiso 1 1 calc R U . . .
H33B H -0.129676 0.684552 0.157810 0.089 Uiso 1 1 calc R U . . .
H33C H -0.130673 0.629536 0.199399 0.089 Uiso 1 1 calc R U . . .
C34 C 0.0817(8) 0.5636(4) 0.3591(8) 0.051(4) Uani 0.5 1 d D . P C 1
H34A H 0.134187 0.559730 0.353892 0.061 Uiso 0.5 1 calc R U P C 1
H34B H 0.057359 0.551413 0.322340 0.061 Uiso 0.5 1 calc R U P C 1
C35 C 0.0565(7) 0.5280(8) 0.4106(9) 0.054(4) Uani 0.5 1 d D . P C 1
H35A H 0.082916 0.539867 0.446544 0.065 Uiso 0.5 1 calc R U P C 1
H35B H 0.067991 0.487511 0.403046 0.065 Uiso 0.5 1 calc R U P C 1
C36 C -0.0236(8) 0.5339(7) 0.4212(9) 0.064(4) Uani 0.5 1 d D . P C 1
H36A H -0.035233 0.573967 0.428636 0.096 Uiso 0.5 1 calc R U P C 1
H36B H -0.037156 0.510948 0.455444 0.096 Uiso 0.5 1 calc R U P C 1
H36C H -0.050011 0.520600 0.386449 0.096 Uiso 0.5 1 calc R U P C 1
C34B C 0.0489(8) 0.5645(5) 0.3545(8) 0.051(4) Uani 0.5 1 d D . P C 2
H34C H 0.093404 0.547371 0.338846 0.061 Uiso 0.5 1 calc R U P C 2
H34D H 0.011552 0.563513 0.323358 0.061 Uiso 0.5 1 calc R U P C 2
C35B C 0.0240(7) 0.5323(8) 0.4081(9) 0.054(4) Uani 0.5 1 d D . P C 2
H35C H 0.058559 0.538472 0.440706 0.065 Uiso 0.5 1 calc R U P C 2
H35D H 0.023195 0.491028 0.399076 0.065 Uiso 0.5 1 calc R U P C 2
C36B C -0.0503(9) 0.5508(7) 0.4277(10) 0.064(4) Uani 0.5 1 d D . P C 2
H36D H -0.048202 0.590076 0.442199 0.096 Uiso 0.5 1 calc R U P C 2
H36E H -0.066877 0.525643 0.459289 0.096 Uiso 0.5 1 calc R U P C 2
H36F H -0.083699 0.548584 0.394326 0.096 Uiso 0.5 1 calc R U P C 2
C37 C 0.23007(17) 0.96494(14) 0.38547(14) 0.0226(7) Uani 1 1 d . . . . .
C38 C 0.19512(17) 0.99806(14) 0.41561(14) 0.0226(7) Uani 1 1 d . . . . .
C39 C 0.15921(18) 1.04073(15) 0.45005(15) 0.0271(8) Uani 1 1 d . . . . .
C40 C 0.1077(2) 1.02541(17) 0.49152(17) 0.0392(10) Uani 1 1 d . . . . .
H40 H 0.095981 0.986405 0.497200 0.047 Uiso 1 1 calc R U . . .
C41 C 0.0735(2) 1.06686(19) 0.5244(2) 0.0502(12) Uani 1 1 d . . . . .
H41 H 0.038446 1.056294 0.552595 0.060 Uiso 1 1 calc R U . . .
C42 C 0.0903(2) 1.12354(19) 0.5162(2) 0.0500(11) Uani 1 1 d . . . . .
H42 H 0.067078 1.151840 0.539192 0.060 Uiso 1 1 calc R U . . .
C43 C 0.1403(2) 1.13932(17) 0.4751(2) 0.0473(11) Uani 1 1 d . . . . .
H43 H 0.150735 1.178507 0.469151 0.057 Uiso 1 1 calc R U . . .
C44 C 0.1758(2) 1.09827(16) 0.44213(18) 0.0358(9) Uani 1 1 d . . . . .
H44 H 0.211117 1.109269 0.414327 0.043 Uiso 1 1 calc R U . . .
C45 C 0.08003(18) 0.79956(15) 0.21175(15) 0.0251(8) Uani 1 1 d . . . . .
C46 C 0.04132(18) 0.81134(14) 0.17053(15) 0.0247(7) Uani 1 1 d . . . . .
C47 C -0.00672(19) 0.82097(16) 0.12141(14) 0.0275(8) Uani 1 1 d . . . . .
C48 C -0.0300(2) 0.77555(18) 0.08740(16) 0.0357(9) Uani 1 1 d . . . . .
H48 H -0.015712 0.737834 0.097090 0.043 Uiso 1 1 calc R U . . .
C49 C -0.0742(2) 0.7853(2) 0.03930(18) 0.0455(10) Uani 1 1 d . . . . .
H49 H -0.089552 0.754222 0.015581 0.055 Uiso 1 1 calc R U . . .
C50 C -0.0957(2) 0.8394(2) 0.02574(18) 0.0480(11) Uani 1 1 d . . . . .
H50 H -0.125285 0.845823 -0.007820 0.058 Uiso 1 1 calc R U . . .
C51 C -0.0751(2) 0.8843(2) 0.06012(19) 0.0501(11) Uani 1 1 d . . . . .
H51 H -0.091622 0.921625 0.051122 0.060 Uiso 1 1 calc R U . . .
C52 C -0.0303(2) 0.87576(18) 0.10778(17) 0.0414(10) Uani 1 1 d . . . . .
H52 H -0.015498 0.907146 0.131297 0.050 Uiso 1 1 calc R U . . .
C53 C 0.40839(19) 0.81039(15) 0.22123(16) 0.0308(8) Uani 1 1 d . . . . .
C54 C 0.43993(19) 0.81105(15) 0.17563(15) 0.0271(8) Uani 1 1 d . . . . .
C55 C 0.48013(19) 0.81539(16) 0.12168(15) 0.0290(8) Uani 1 1 d . . . . .
C56 C 0.5080(2) 0.86792(18) 0.10502(17) 0.0435(10) Uani 1 1 d . . . . .
H56 H 0.501632 0.900247 0.129620 0.052 Uiso 1 1 calc R U . . .
C57 C 0.5448(2) 0.8730(2) 0.05267(18) 0.0485(11) Uani 1 1 d . . . . .
H57 H 0.563844 0.908910 0.041453 0.058 Uiso 1 1 calc R U . . .
C58 C 0.5541(2) 0.8267(2) 0.01676(17) 0.0440(10) Uani 1 1 d . . . . .
H58 H 0.578854 0.830703 -0.019472 0.053 Uiso 1 1 calc R U . . .
C59 C 0.5276(2) 0.77478(19) 0.03317(16) 0.0418(10) Uani 1 1 d . . . . .
H59 H 0.534570 0.742760 0.008268 0.050 Uiso 1 1 calc R U . . .
C60 C 0.4907(2) 0.76820(17) 0.08575(16) 0.0346(9) Uani 1 1 d . . . . .
H60 H 0.472910 0.731894 0.097022 0.042 Uiso 1 1 calc R U . . .
C61 C 0.24281(18) 0.70158(15) 0.42506(13) 0.0222(7) Uani 1 1 d . . . . .
C62 C 0.24132(18) 0.65107(15) 0.43660(15) 0.0253(7) Uani 1 1 d D . . . .
C63 C 0.2530(6) 0.5928(3) 0.4573(5) 0.028(2) Uani 0.5 1 d DG U P D 1
C64 C 0.2357(8) 0.5805(4) 0.5153(5) 0.0486(13) Uani 0.5 1 d G U P D 1
H64 H 0.216732 0.609470 0.540016 0.058 Uiso 0.5 1 calc R U P D 1
C65 C 0.2460(7) 0.5258(5) 0.5373(4) 0.064(3) Uani 0.5 1 d G U P D 1
H65 H 0.234157 0.517454 0.577024 0.077 Uiso 0.5 1 calc R U P D 1
C66 C 0.2737(6) 0.4835(3) 0.5012(4) 0.089(3) Uani 0.5 1 d G U P D 1
H66 H 0.280796 0.446118 0.516258 0.107 Uiso 0.5 1 calc R U P D 1
C67 C 0.2911(5) 0.4958(2) 0.4432(4) 0.091(3) Uani 0.5 1 d G U P D 1
H67 H 0.310010 0.466796 0.418486 0.109 Uiso 0.5 1 calc R U P D 1
C68 C 0.2807(5) 0.5504(3) 0.4212(3) 0.062(2) Uani 0.5 1 d G U P D 1
H68 H 0.292585 0.558812 0.381477 0.074 Uiso 0.5 1 calc R U P D 1
C63B C 0.2322(7) 0.5948(4) 0.4619(6) 0.028(2) Uani 0.5 1 d D . P D 2
C64B C 0.2287(10) 0.5866(6) 0.5208(6) 0.0486(13) Uani 0.5 1 d . . P D 2
H64B H 0.228681 0.619305 0.545487 0.058 Uiso 0.5 1 calc R U P D 2
C65B C 0.2252(9) 0.5352(6) 0.5465(6) 0.064(3) Uani 0.5 1 d . . P D 2
H65B H 0.217915 0.531938 0.587771 0.077 Uiso 0.5 1 calc R U P D 2
C66B C 0.2319(8) 0.4913(6) 0.5149(7) 0.089(3) Uani 0.5 1 d . . P D 2
H66B H 0.246137 0.456064 0.532047 0.107 Uiso 0.5 1 calc R U P D 2
C67B C 0.2175(8) 0.4951(4) 0.4513(6) 0.091(3) Uani 0.5 1 d . . P D 2
H67B H 0.203438 0.463074 0.428514 0.109 Uiso 0.5 1 calc R U P D 2
C68B C 0.2260(6) 0.5489(4) 0.4269(5) 0.062(2) Uani 0.5 1 d . . P D 2
H68B H 0.227366 0.553243 0.385385 0.074 Uiso 0.5 1 calc R U P D 2
Cu1 Cu 0.30832(2) 0.90833(2) 0.38967(2) 0.02598(10) Uani 1 1 d . . . . .
Cu2 Cu 0.23726(2) 0.94930(2) 0.29924(2) 0.02613(10) Uani 1 1 d . . . . .
Cu3 Cu 0.15370(2) 0.90411(2) 0.40059(2) 0.02706(10) Uani 1 1 d . . . . .
Cu4 Cu 0.30887(2) 0.76693(2) 0.41546(2) 0.02484(10) Uani 1 1 d . . . . .
Cu5 Cu 0.40249(2) 0.82172(2) 0.30637(2) 0.03099(11) Uani 1 1 d . . . . .
Cu6 Cu 0.32786(3) 0.86757(2) 0.20779(2) 0.03970(12) Uani 1 1 d . . . . .
Cu7 Cu 0.14669(3) 0.86788(2) 0.20130(2) 0.03258(11) Uani 1 1 d . . . . .
Cu8 Cu 0.08615(2) 0.80884(2) 0.29780(2) 0.02603(10) Uani 1 1 d . . . . .
Cu9 Cu 0.17047(2) 0.76318(2) 0.41586(2) 0.02418(10) Uani 1 1 d . . . . .
Cu10 Cu 0.33494(3) 0.74771(2) 0.22473(2) 0.03904(12) Uani 1 1 d . . . . .
Cu11 Cu 0.15851(2) 0.74312(2) 0.22342(2) 0.02719(10) Uani 1 1 d . . . . .
Cu12 Cu 0.24726(2) 0.67889(2) 0.33781(2) 0.02916(11) Uani 1 1 d . . . . .
F1 F 0.14797(15) 0.92830(13) 0.77903(15) 0.0793(9) Uani 1 1 d . . . . .
F2 F 0.2198(2) 0.99198(13) 0.82286(14) 0.0864(10) Uani 1 1 d . . . . .
F3 F 0.2368(2) 0.97001(14) 0.73167(13) 0.0910(11) Uani 1 1 d . . . . .
F4 F 0.31335(17) 0.93864(16) 0.8019(3) 0.155(2) Uani 1 1 d . . . . .
F5 F 0.2414(2) 0.87671(14) 0.7544(2) 0.1202(16) Uani 1 1 d . . . . .
F6 F 0.2211(2) 0.89858(17) 0.84845(17) 0.1192(15) Uani 1 1 d . . . . .
O1 O 0.42781(12) 1.02728(10) 0.31316(11) 0.0288(6) Uani 1 1 d . . . . .
O2 O 0.48464(12) 0.96106(10) 0.24554(10) 0.0284(6) Uani 1 1 d . . . . .
O3 O 0.04206(12) 1.00692(9) 0.32803(10) 0.0239(5) Uani 1 1 d . . . . .
O4 O -0.01269(12) 0.94693(10) 0.24573(10) 0.0273(5) Uani 1 1 d . . . . .
O5 O 0.23031(12) 0.91176(10) 0.54813(10) 0.0278(5) Uani 1 1 d . . . . .
O6 O 0.25276(13) 0.80575(11) 0.56679(10) 0.0304(6) Uani 1 1 d . . . . .
O7 O 0.17334(13) 0.78878(10) 0.06179(10) 0.0297(6) Uani 1 1 d . . . . .
O8 O 0.30943(13) 0.78517(10) 0.05976(10) 0.0302(6) Uani 1 1 d D . . . .
O9 O 0.43504(16) 0.63544(10) 0.38147(11) 0.0390(7) Uani 1 1 d D . . . .
O10 O 0.49421(13) 0.68007(12) 0.29233(11) 0.0354(6) Uani 1 1 d . . . . .
O11 O 0.00475(13) 0.66547(12) 0.28104(11) 0.0369(7) Uani 1 1 d . . . . .
O12 O 0.06236(16) 0.62433(10) 0.37364(10) 0.0383(7) Uani 1 1 d D . . . .
P1 P 0.41785(5) 0.96563(4) 0.28717(4) 0.02271(19) Uani 1 1 d . . . . .
P2 P 0.05265(4) 0.95194(4) 0.28966(4) 0.01914(18) Uani 1 1 d . . . . .
P3 P 0.23975(5) 0.85207(4) 0.51772(4) 0.02003(18) Uani 1 1 d . . . . .
P4 P 0.24295(5) 0.79215(4) 0.10159(4) 0.02264(19) Uani 1 1 d . . . . .
P5 P 0.42598(5) 0.68271(4) 0.33301(4) 0.02296(19) Uani 1 1 d . . . . .
P6 P 0.06885(5) 0.67188(4) 0.32524(4) 0.02296(19) Uani 1 1 d . . . . .
P7 P 0.23140(6) 0.93371(5) 0.79068(6) 0.0487(3) Uani 1 1 d . . . . .
S1 S 0.42390(4) 0.90791(4) 0.35294(4) 0.02558(19) Uani 1 1 d . . . . .
S2 S 0.33092(4) 0.96199(4) 0.23459(4) 0.02318(18) Uani 1 1 d . . . . .
S3 S 0.13902(4) 0.95867(4) 0.23700(4) 0.02130(18) Uani 1 1 d . . . . .
S4 S 0.05070(4) 0.88878(3) 0.34912(4) 0.02041(18) Uani 1 1 d . . . . .
S5 S 0.14572(4) 0.83970(3) 0.47528(3) 0.02021(18) Uani 1 1 d . . . . .
S6 S 0.32983(4) 0.84927(4) 0.46940(3) 0.02076(18) Uani 1 1 d . . . . .
S7 S 0.24052(5) 0.87027(4) 0.13667(4) 0.0267(2) Uani 1 1 d . . . . .
S8 S 0.24834(5) 0.72467(4) 0.15630(3) 0.02298(18) Uani 1 1 d . . . . .
S9 S 0.42345(4) 0.75592(4) 0.37886(4) 0.02147(18) Uani 1 1 d . . . . .
S10 S 0.34404(5) 0.66513(4) 0.27819(4) 0.02303(18) Uani 1 1 d . . . . .
S11 S 0.06108(4) 0.74482(3) 0.37122(3) 0.01971(17) Uani 1 1 d . . . . .
S12 S 0.15526(5) 0.65861(4) 0.27462(3) 0.02207(18) Uani 1 1 d . . . . .

loop_
_atom_site_aniso_label
_atom_site_aniso_U_11
_atom_site_aniso_U_22
_atom_site_aniso_U_33
_atom_site_aniso_U_23
_atom_site_aniso_U_13
_atom_site_aniso_U_12
Br1 0.02314(17) 0.02210(17) 0.01854(16) 0.00124(13) 0.00139(13) 0.00101(14)
C1 0.035(2) 0.030(2) 0.045(2) -0.0052(18) 0.0091(18) 0.0004(17)
C2 0.055(3) 0.037(3) 0.063(3) -0.019(2) 0.009(2) -0.010(2)
C3 0.068(3) 0.087(4) 0.058(3) -0.021(3) -0.010(3) -0.014(3)
C4 0.0248(19) 0.043(2) 0.059(3) -0.006(2) 0.0058(18) -0.0103(18)
C5 0.032(2) 0.066(3) 0.092(4) -0.015(3) 0.006(2) -0.006(2)
C6 0.045(3) 0.062(3) 0.132(5) -0.012(3) -0.013(3) 0.008(3)
C7 0.053(3) 0.0192(19) 0.039(2) 0.0049(16) 0.0133(19) 0.0061(18)
C8 0.065(3) 0.025(2) 0.037(2) -0.0062(17) -0.006(2) 0.017(2)
C9 0.094(4) 0.071(4) 0.071(4) 0.007(3) 0.040(3) 0.047(3)
C10 0.0220(18) 0.044(2) 0.050(3) 0.002(2) -0.0021(17) 0.0030(17)
C11 0.037(2) 0.066(3) 0.056(3) -0.015(2) -0.002(2) -0.012(2)
C12 0.049(3) 0.083(4) 0.099(4) -0.014(3) 0.009(3) -0.028(3)
C13 0.050(3) 0.046(2) 0.032(2) -0.0195(19) -0.0101(19) -0.005(2)
C14 0.079(4) 0.046(3) 0.066(3) -0.019(2) -0.017(3) -0.019(3)
C15 0.101(5) 0.073(4) 0.094(5) 0.019(4) -0.029(4) -0.030(4)
C16 0.040(2) 0.051(3) 0.031(2) 0.0087(19) 0.0090(18) 0.006(2)
C17 0.046(2) 0.049(3) 0.045(3) 0.016(2) 0.001(2) -0.004(2)
C18 0.056(3) 0.059(3) 0.045(3) 0.015(2) 0.001(2) 0.007(2)
C19 0.041(2) 0.033(2) 0.030(2) -0.0013(17) -0.0061(17) 0.0011(18)
C20 0.034(2) 0.042(2) 0.0267(19) 0.0054(17) -0.0065(16) -0.0001(18)
C21 0.065(3) 0.049(3) 0.052(3) 0.002(2) -0.027(2) 0.000(2)
C22 0.047(6) 0.041(3) 0.029(3) 0.011(2) 0.014(3) 0.002(3)
C23 0.038(3) 0.054(4) 0.029(3) 0.012(3) 0.010(3) -0.004(3)
C24 0.064(10) 0.074(7) 0.028(4) -0.002(3) 0.009(6) -0.009(6)
C22B 0.047(6) 0.041(3) 0.029(3) 0.011(2) 0.014(3) 0.002(3)
C23B 0.038(3) 0.054(4) 0.029(3) 0.012(3) 0.010(3) -0.004(3)
C24B 0.064(10) 0.074(7) 0.028(4) -0.002(3) 0.009(6) -0.009(6)
C25 0.122(11) 0.018(3) 0.032(3) 0.003(2) 0.002(5) 0.007(5)
C26 0.153(15) 0.030(7) 0.050(4) 0.014(3) 0.002(8) 0.023(10)
C27 0.119(12) 0.074(15) 0.069(7) 0.021(11) -0.008(6) 0.051(10)
C25B 0.122(11) 0.018(3) 0.032(3) 0.003(2) 0.002(5) 0.007(5)
C26B 0.153(15) 0.030(7) 0.050(4) 0.014(3) 0.002(8) 0.023(10)
C27B 0.119(12) 0.074(15) 0.069(7) 0.021(11) -0.008(6) 0.051(10)
C28 0.029(2) 0.088(4) 0.041(2) -0.022(2) -0.0033(18) 0.022(2)
C29 0.046(3) 0.072(4) 0.106(5) 0.019(3) -0.016(3) -0.017(3)
C30 0.054(3) 0.088(4) 0.093(4) 0.000(3) -0.005(3) -0.009(3)
C31 0.025(2) 0.095(4) 0.038(2) -0.029(2) 0.0081(17) -0.022(2)
C32 0.030(2) 0.053(3) 0.082(3) -0.010(2) 0.006(2) -0.004(2)
C33 0.040(3) 0.094(4) 0.043(3) 0.001(3) -0.003(2) 0.000(3)
C34 0.091(11) 0.016(2) 0.045(4) -0.012(2) 0.026(8) -0.022(5)
C35 0.079(11) 0.025(3) 0.059(4) 0.003(3) 0.024(8) -0.018(8)
C36 0.070(11) 0.050(9) 0.072(6) 0.012(6) 0.020(7) -0.020(6)
C34B 0.091(11) 0.016(2) 0.045(4) -0.012(2) 0.026(8) -0.022(5)
C35B 0.079(11) 0.025(3) 0.059(4) 0.003(3) 0.024(8) -0.018(8)
C36B 0.070(11) 0.050(9) 0.072(6) 0.012(6) 0.020(7) -0.020(6)
C37 0.0225(17) 0.0230(18) 0.0224(17) 0.0022(14) 0.0016(14) -0.0034(14)
C38 0.0223(17) 0.0227(18) 0.0227(17) 0.0030(14) 0.0000(14) -0.0031(14)
C39 0.0266(18) 0.0264(18) 0.0282(19) -0.0029(15) 0.0007(15) 0.0029(15)
C40 0.043(2) 0.031(2) 0.043(2) -0.0042(18) 0.0158(19) 0.0002(18)
C41 0.053(3) 0.048(3) 0.050(3) -0.011(2) 0.024(2) 0.005(2)
C42 0.051(3) 0.043(2) 0.056(3) -0.023(2) 0.009(2) 0.011(2)
C43 0.053(3) 0.024(2) 0.065(3) -0.013(2) 0.004(2) 0.0000(19)
C44 0.033(2) 0.029(2) 0.045(2) -0.0037(18) 0.0038(18) -0.0032(17)
C45 0.0280(18) 0.0248(19) 0.0225(18) 0.0018(15) -0.0024(15) 0.0009(15)
C46 0.0285(18) 0.0229(19) 0.0227(17) -0.0031(14) 0.0003(14) -0.0016(15)
C47 0.0285(19) 0.037(2) 0.0171(17) -0.0004(15) -0.0031(14) -0.0029(16)
C48 0.033(2) 0.044(2) 0.030(2) -0.0091(17) -0.0006(16) -0.0025(18)
C49 0.035(2) 0.072(3) 0.030(2) -0.014(2) -0.0048(17) -0.010(2)
C50 0.035(2) 0.084(3) 0.024(2) 0.008(2) -0.0073(18) -0.004(2)
C51 0.054(3) 0.056(3) 0.040(2) 0.018(2) -0.015(2) 0.001(2)
C52 0.051(3) 0.041(2) 0.032(2) 0.0054(18) -0.0148(19) -0.004(2)
C53 0.031(2) 0.027(2) 0.034(2) 0.0075(16) 0.0114(16) 0.0045(16)
C54 0.0262(18) 0.027(2) 0.0280(18) -0.0023(15) -0.0012(15) 0.0029(15)
C55 0.033(2) 0.036(2) 0.0187(17) -0.0036(15) 0.0009(15) 0.0093(16)
C56 0.060(3) 0.039(2) 0.032(2) -0.0007(18) 0.012(2) 0.006(2)
C57 0.062(3) 0.048(3) 0.036(2) 0.0067(19) 0.013(2) 0.000(2)
C58 0.045(2) 0.064(3) 0.023(2) 0.0029(19) 0.0103(18) 0.016(2)
C59 0.049(2) 0.052(3) 0.025(2) -0.0073(18) 0.0039(18) 0.023(2)
C60 0.041(2) 0.035(2) 0.028(2) -0.0024(16) 0.0023(17) 0.0144(18)
C61 0.0263(18) 0.0279(18) 0.0125(16) -0.0007(14) 0.0007(14) 0.0007(15)
C62 0.0280(18) 0.0258(18) 0.0220(18) -0.0020(14) -0.0048(15) -0.0031(15)
C63 0.021(6) 0.0214(18) 0.040(2) 0.0008(16) -0.005(3) -0.004(2)
C64 0.055(3) 0.044(3) 0.046(3) 0.018(2) -0.004(2) 0.001(3)
C65 0.064(7) 0.053(4) 0.075(4) 0.032(3) -0.016(4) -0.009(4)
C66 0.101(8) 0.039(3) 0.128(5) 0.023(4) -0.013(5) 0.010(5)
C67 0.125(6) 0.028(3) 0.121(5) -0.018(3) -0.014(5) -0.002(4)
C68 0.085(5) 0.032(3) 0.068(4) -0.014(2) 0.003(4) -0.002(4)
C63B 0.021(6) 0.0214(18) 0.040(2) 0.0008(16) -0.005(3) -0.004(2)
C64B 0.055(3) 0.044(3) 0.046(3) 0.018(2) -0.004(2) 0.001(3)
C65B 0.064(7) 0.053(4) 0.075(4) 0.032(3) -0.016(4) -0.009(4)
C66B 0.101(8) 0.039(3) 0.128(5) 0.023(4) -0.013(5) 0.010(5)
C67B 0.125(6) 0.028(3) 0.121(5) -0.018(3) -0.014(5) -0.002(4)
C68B 0.085(5) 0.032(3) 0.068(4) -0.014(2) 0.003(4) -0.002(4)
Cu1 0.0269(2) 0.0246(2) 0.0265(2) 0.00548(18) 0.00680(18) 0.00406(18)
Cu2 0.0228(2) 0.0328(3) 0.0229(2) -0.00130(18) 0.00313(18) 0.00073(19)
Cu3 0.0268(2) 0.0265(2) 0.0278(2) 0.00644(19) -0.00219(18) -0.00530(19)
Cu4 0.0256(2) 0.0225(2) 0.0265(2) -0.00227(18) 0.00559(18) -0.00084(18)
Cu5 0.0392(3) 0.0266(2) 0.0272(2) 0.00565(19) 0.0118(2) 0.0054(2)
Cu6 0.0399(3) 0.0261(3) 0.0530(3) -0.0061(2) -0.0101(2) 0.0061(2)
Cu7 0.0401(3) 0.0247(2) 0.0330(3) -0.0038(2) 0.0119(2) -0.0017(2)
Cu8 0.0370(2) 0.0229(2) 0.0181(2) 0.00150(17) -0.00147(18) 0.00273(19)
Cu9 0.0248(2) 0.0222(2) 0.0255(2) -0.00308(18) -0.00308(18) 0.00094(18)
Cu10 0.0478(3) 0.0287(3) 0.0404(3) 0.0096(2) -0.0194(2) -0.0052(2)
Cu11 0.0317(2) 0.0299(2) 0.0201(2) 0.00441(18) 0.00180(18) 0.00568(19)
Cu12 0.0303(2) 0.0384(3) 0.0188(2) -0.00296(19) -0.00128(18) 0.0014(2)
F1 0.0580(18) 0.072(2) 0.108(3) 0.0217(19) -0.0151(17) -0.0101(16)
F2 0.119(3) 0.067(2) 0.073(2) -0.0263(17) -0.0216(19) 0.0168(19)
F3 0.129(3) 0.080(2) 0.064(2) 0.0023(17) 0.028(2) -0.031(2)
F4 0.0437(19) 0.075(3) 0.347(7) 0.038(4) -0.026(3) 0.0018(18)
F5 0.120(3) 0.051(2) 0.190(4) -0.035(2) 0.066(3) -0.003(2)
F6 0.144(4) 0.116(3) 0.097(3) 0.061(2) -0.040(3) -0.019(3)
O1 0.0285(13) 0.0219(13) 0.0360(14) 0.0000(11) 0.0062(11) -0.0045(10)
O2 0.0227(12) 0.0295(14) 0.0331(14) 0.0026(11) 0.0087(11) -0.0044(11)
O3 0.0294(13) 0.0189(12) 0.0235(12) -0.0007(10) 0.0050(10) 0.0051(10)
O4 0.0232(12) 0.0306(14) 0.0281(13) 0.0026(11) -0.0039(10) 0.0026(10)
O5 0.0301(13) 0.0285(14) 0.0249(13) -0.0112(11) -0.0006(10) -0.0006(11)
O6 0.0334(14) 0.0381(15) 0.0198(12) 0.0089(11) 0.0004(10) -0.0002(12)
O7 0.0367(14) 0.0296(14) 0.0227(13) 0.0030(10) -0.0042(11) 0.0068(11)
O8 0.0365(14) 0.0332(14) 0.0209(12) 0.0067(11) 0.0096(11) 0.0075(12)
O9 0.072(2) 0.0222(13) 0.0226(13) -0.0006(11) -0.0125(13) 0.0134(13)
O10 0.0245(13) 0.0551(18) 0.0267(13) -0.0105(12) -0.0013(11) 0.0134(12)
O11 0.0241(13) 0.0593(18) 0.0273(14) -0.0195(13) 0.0028(11) -0.0135(12)
O12 0.072(2) 0.0190(13) 0.0235(13) -0.0056(10) 0.0183(13) -0.0139(13)
P1 0.0223(4) 0.0195(5) 0.0264(5) 0.0030(4) 0.0055(4) -0.0023(4)
P2 0.0192(4) 0.0182(4) 0.0201(4) 0.0004(3) 0.0008(3) 0.0034(3)
P3 0.0249(4) 0.0209(5) 0.0143(4) -0.0012(3) 0.0019(3) -0.0013(4)
P4 0.0288(5) 0.0252(5) 0.0140(4) 0.0030(4) 0.0017(4) 0.0046(4)
P5 0.0289(5) 0.0223(5) 0.0177(4) -0.0002(4) -0.0009(4) 0.0100(4)
P6 0.0284(5) 0.0233(5) 0.0173(4) -0.0037(4) 0.0031(4) -0.0079(4)
P7 0.0438(7) 0.0379(6) 0.0643(8) 0.0007(6) 0.0061(6) 0.0037(5)
S1 0.0230(4) 0.0250(5) 0.0288(5) 0.0071(4) 0.0047(4) 0.0007(4)
S2 0.0243(4) 0.0211(4) 0.0241(4) 0.0043(3) 0.0045(4) -0.0009(4)
S3 0.0228(4) 0.0208(4) 0.0203(4) 0.0029(3) 0.0037(3) 0.0028(3)
S4 0.0200(4) 0.0205(4) 0.0207(4) 0.0021(3) 0.0018(3) 0.0010(3)
S5 0.0222(4) 0.0209(4) 0.0176(4) -0.0007(3) 0.0028(3) -0.0019(3)
S6 0.0218(4) 0.0221(4) 0.0183(4) -0.0005(3) 0.0021(3) -0.0005(3)
S7 0.0356(5) 0.0226(5) 0.0221(4) 0.0035(4) 0.0052(4) 0.0036(4)
S8 0.0318(5) 0.0224(4) 0.0147(4) 0.0021(3) -0.0004(3) 0.0034(4)
S9 0.0217(4) 0.0215(4) 0.0213(4) -0.0013(3) 0.0011(3) 0.0030(3)
S10 0.0294(5) 0.0227(4) 0.0170(4) -0.0011(3) 0.0004(4) 0.0036(4)
S11 0.0220(4) 0.0193(4) 0.0178(4) -0.0011(3) 0.0011(3) -0.0011(3)
S12 0.0273(4) 0.0226(4) 0.0163(4) -0.0019(3) 0.0002(3) 0.0004(4)

loop_
_atom_type_symbol
_atom_type_description
_atom_type_scat_dispersion_real
_atom_type_scat_dispersion_imag
_atom_type_scat_source
C C 0.0033 0.0016 'International Tables Vol C Tables 4.2.6.8 and 6.1.1.4'
H H 0.0000 0.0000 'International Tables Vol C Tables 4.2.6.8 and 6.1.1.4'
O O 0.0106 0.0060 'International Tables Vol C Tables 4.2.6.8 and 6.1.1.4'
F F 0.0171 0.0103 'International Tables Vol C Tables 4.2.6.8 and 6.1.1.4'
P P 0.1023 0.0942 'International Tables Vol C Tables 4.2.6.8 and 6.1.1.4'
S S 0.1246 0.1234 'International Tables Vol C Tables 4.2.6.8 and 6.1.1.4'
Cu Cu 0.3201 1.2651 'International Tables Vol C Tables 4.2.6.8 and 6.1.1.4'
Br Br -0.2901 2.4595 'International Tables Vol C Tables 4.2.6.8 and 6.1.1.4'

loop_
_geom_angle_atom_site_label_1
_geom_angle_atom_site_label_2
_geom_angle_atom_site_label_3
_geom_angle
_geom_angle_site_symmetry_1
_geom_angle_site_symmetry_3
_geom_angle_publ_flag
O1 C1 C2 107.8(3) . . ?
C1 C2 C3 113.7(4) . . ?
O2 C4 C5 108.6(3) . . ?
C6 C5 C4 113.6(4) . . ?
O3 C7 C8 107.9(3) . . ?
C7 C8 C9 112.7(4) . . ?
O4 C10 C11 110.8(3) . . ?
C10 C11 C12 110.3(4) . . ?
O5 C13 C14 108.4(4) . . ?
C15 C14 C13 112.6(5) . . ?
O6 C16 C17 109.4(3) . . ?
C16 C17 C18 115.2(4) . . ?
O7 C19 C20 109.7(3) . . ?
C19 C20 C21 109.1(3) . . ?
O8 C22 C23 109.3(13) . . ?
C24 C23 C22 115.9(19) . . ?
O8 C22B C23B 110.6(12) . . ?
C24B C23B C22B 113.2(19) . . ?
O9 C25 C26 98.7(13) . . ?
C27 C26 C25 132.7(17) . . ?
O9 C25B C26B 103.2(14) . . ?
C27B C26B C25B 92.9(17) . . ?
O10 C28 C29 108.6(4) . . ?
C28 C29 C30 109.8(5) . . ?
O11 C31 C32 107.6(3) . . ?
C31 C32 C33 113.0(4) . . ?
O12 C34 C35 106.1(11) . . ?
C34 C35 C36 112.3(12) . . ?
O12 C34B C35B 106.9(12) . . ?
C34B C35B C36B 112.2(11) . . ?
C38 C37 Cu1 142.6(3) . . ?
C38 C37 Cu2 134.7(3) . . ?
Cu1 C37 Cu2 82.57(13) . . ?
C38 C37 Cu3 88.7(2) . . ?
Cu1 C37 Cu3 92.03(14) . . ?
Cu2 C37 Cu3 94.95(14) . . ?
C37 C38 C39 174.7(4) . . ?
C37 C38 Cu3 60.0(2) . . ?
C39 C38 Cu3 125.3(2) . . ?
C40 C39 C44 119.3(3) . . ?
C40 C39 C38 120.7(3) . . ?
C44 C39 C38 120.0(3) . . ?
C41 C40 C39 120.2(4) . . ?
C42 C41 C40 120.1(4) . . ?
C43 C42 C41 120.4(4) . . ?
C42 C43 C44 120.3(4) . . ?
C43 C44 C39 119.7(4) . . ?
C46 C45 Cu8 140.7(3) . . ?
C46 C45 Cu11 133.6(3) . . ?
Cu8 C45 Cu11 84.41(13) . . ?
C46 C45 Cu7 95.2(3) . . ?
Cu8 C45 Cu7 89.79(14) . . ?
Cu11 C45 Cu7 95.29(15) . . ?
C45 C46 C47 175.6(4) . . ?
C45 C46 Cu7 55.5(2) . . ?
C47 C46 Cu7 128.6(2) . . ?
C48 C47 C52 119.3(3) . . ?
C48 C47 C46 120.1(3) . . ?
C52 C47 C46 120.6(3) . . ?
C49 C48 C47 119.8(4) . . ?
C50 C49 C48 120.3(4) . . ?
C51 C50 C49 120.5(4) . . ?
C50 C51 C52 120.2(4) . . ?
C51 C52 C47 119.9(4) . . ?
C54 C53 Cu5 152.5(3) . . ?
C54 C53 Cu10 112.4(3) . . ?
Cu5 C53 Cu10 91.09(14) . . ?
C54 C53 Cu6 103.1(3) . . ?
Cu5 C53 Cu6 90.79(14) . . ?
Cu10 C53 Cu6 89.30(15) . . ?
C53 C54 C55 176.2(4) . . ?
C60 C55 C56 119.5(3) . . ?
C60 C55 C54 121.2(4) . . ?
C56 C55 C54 119.3(3) . . ?
C57 C56 C55 119.9(4) . . ?
C58 C57 C56 120.6(4) . . ?
C59 C58 C57 119.9(4) . . ?
C58 C59 C60 120.9(4) . . ?
C59 C60 C55 119.2(4) . . ?
C62 C61 Cu4 142.7(3) . . ?
C62 C61 Cu9 135.8(3) . . ?
Cu4 C61 Cu9 81.12(13) . . ?
C62 C61 Cu12 87.5(2) . . ?
Cu4 C61 Cu12 93.83(13) . . ?
Cu9 C61 Cu12 96.77(14) . . ?
C61 C62 C63B 167.7(6) . . ?
C61 C62 C63 168.2(6) . . ?
C61 C62 Cu12 61.3(2) . . ?
C63B C62 Cu12 129.8(5) . . ?
C63 C62 Cu12 124.1(4) . . ?
C64 C63 C68 120.0 . . ?
C64 C63 C62 117.6(6) . . ?
C68 C63 C62 122.4(6) . . ?
C65 C64 C63 120.0 . . ?
C66 C65 C64 120.0 . . ?
C65 C66 C67 120.0 . . ?
C68 C67 C66 120.0 . . ?
C67 C68 C63 120.0 . . ?
C68B C63B C64B 117.7(9) . . ?
C68B C63B C62 120.5(10) . . ?
C64B C63B C62 121.8(9) . . ?
C65B C64B C63B 124.1(11) . . ?
C66B C65B C64B 118.8(13) . . ?
C65B C66B C67B 119.3(12) . . ?
C68B C67B C66B 115.3(11) . . ?
C63B C68B C67B 120.3(11) . . ?
C37 Cu1 S1 132.35(10) . . ?
C37 Cu1 S6 124.48(10) . . ?
S1 Cu1 S6 97.00(3) . . ?
C37 Cu1 Cu2 49.11(10) . . ?
S1 Cu1 Cu2 100.72(3) . . ?
S6 Cu1 Cu2 156.64(3) . . ?
C37 Cu1 Cu3 44.97(9) . . ?
S1 Cu1 Cu3 163.62(3) . . ?
S6 Cu1 Cu3 94.64(3) . . ?
Cu2 Cu1 Cu3 65.221(16) . . ?
C37 Cu2 S2 130.96(10) . . ?
C37 Cu2 S3 121.62(10) . . ?
S2 Cu2 S3 101.33(3) . . ?
C37 Cu2 Cu1 48.33(10) . . ?
S2 Cu2 Cu1 99.57(3) . . ?
S3 Cu2 Cu1 155.12(3) . . ?
C37 Cu2 Cu3 43.14(9) . . ?
S2 Cu2 Cu3 159.68(3) . . ?
S3 Cu2 Cu3 95.26(3) . . ?
Cu1 Cu2 Cu3 61.797(16) . . ?
C37 Cu3 S4 127.63(10) . . ?
C37 Cu3 S5 129.53(10) . . ?
S4 Cu3 S5 102.72(3) . . ?
C37 Cu3 C38 31.26(12) . . ?
S4 Cu3 C38 119.81(9) . . ?
S5 Cu3 C38 122.35(8) . . ?
C37 Cu3 Cu1 43.00(10) . . ?
S4 Cu3 Cu1 143.14(3) . . ?
S5 Cu3 Cu1 98.93(3) . . ?
C38 Cu3 Cu1 69.87(8) . . ?
C37 Cu3 Cu2 41.91(9) . . ?
S4 Cu3 Cu2 95.83(3) . . ?
S5 Cu3 Cu2 147.97(3) . . ?
C38 Cu3 Cu2 66.90(8) . . ?
Cu1 Cu3 Cu2 52.983(14) . . ?
C61 Cu4 S9 121.94(10) . . ?
C61 Cu4 S6 133.68(9) . . ?
S9 Cu4 S6 97.47(3) . . ?
C61 Cu4 Cu9 49.57(10) . . ?
S9 Cu4 Cu9 157.37(3) . . ?
S6 Cu4 Cu9 101.07(3) . . ?
C61 Cu4 Cu12 44.09(9) . . ?
S9 Cu4 Cu12 93.65(3) . . ?
S6 Cu4 Cu12 164.68(3) . . ?
Cu9 Cu4 Cu12 65.917(16) . . ?
C53 Cu5 S9 127.52(11) . . ?
C53 Cu5 S1 124.05(11) . . ?
S9 Cu5 S1 103.44(4) . . ?
C53 Cu5 Cu10 45.23(11) . . ?
S9 Cu5 Cu10 97.50(3) . . ?
S1 Cu5 Cu10 155.48(3) . . ?
C53 Cu5 Cu6 45.72(11) . . ?
S9 Cu5 Cu6 154.58(3) . . ?
S1 Cu5 Cu6 96.40(3) . . ?
Cu10 Cu5 Cu6 60.150(17) . . ?
C53 Cu6 S7 130.18(11) . . ?
C53 Cu6 S2 125.39(11) . . ?
S7 Cu6 S2 100.18(4) . . ?
C53 Cu6 Cu5 43.50(10) . . ?
S7 Cu6 Cu5 155.55(3) . . ?
S2 Cu6 Cu5 98.34(3) . . ?
C53 Cu6 Cu10 45.01(10) . . ?
S7 Cu6 Cu10 98.94(3) . . ?
S2 Cu6 Cu10 156.53(3) . . ?
Cu5 Cu6 Cu10 59.754(17) . . ?
C45 Cu7 S3 130.70(10) . . ?
C45 Cu7 S7 124.07(10) . . ?
S3 Cu7 S7 104.72(3) . . ?
C45 Cu7 C46 29.26(12) . . ?
S3 Cu7 C46 123.46(8) . . ?
S7 Cu7 C46 116.11(8) . . ?
C45 Cu7 Cu8 44.06(10) . . ?
S3 Cu7 Cu8 98.97(3) . . ?
S7 Cu7 Cu8 144.75(3) . . ?
C46 Cu7 Cu8 68.71(8) . . ?
C45 Cu7 Cu11 41.67(10) . . ?
S3 Cu7 Cu11 149.50(3) . . ?
S7 Cu7 Cu11 94.38(3) . . ?
C46 Cu7 Cu11 64.97(8) . . ?
Cu8 Cu7 Cu11 54.391(14) . . ?
C45 Cu8 S11 129.64(10) . . ?
C45 Cu8 S4 125.18(10) . . ?
S11 Cu8 S4 96.07(3) . . ?
C45 Cu8 Cu11 48.12(10) . . ?
S11 Cu8 Cu11 100.79(3) . . ?
S4 Cu8 Cu11 160.04(3) . . ?
C45 Cu8 Cu7 46.16(10) . . ?
S11 Cu8 Cu7 165.06(3) . . ?
S4 Cu8 Cu7 96.26(3) . . ?
Cu11 Cu8 Cu7 65.635(17) . . ?
C45 Cu8 Br1 99.44(10) . . ?
S11 Cu8 Br1 100.94(3) . . ?
S4 Cu8 Br1 99.25(3) . . ?
Cu11 Cu8 Br1 67.196(16) . . ?
Cu7 Cu8 Br1 68.713(16) . . ?
C61 Cu9 S5 130.23(10) . . ?
C61 Cu9 S11 120.39(10) . . ?
S5 Cu9 S11 103.00(3) . . ?
C61 Cu9 Cu4 49.31(10) . . ?
S5 Cu9 Cu4 100.30(3) . . ?
S11 Cu9 Cu4 152.06(3) . . ?
C61 Cu9 Cu12 42.47(9) . . ?
S5 Cu9 Cu12 162.69(3) . . ?
S11 Cu9 Cu12 92.23(3) . . ?
Cu4 Cu9 Cu12 62.899(15) . . ?
C53 Cu10 S10 126.23(11) . . ?
C53 Cu10 S8 128.35(11) . . ?
S10 Cu10 S8 102.06(4) . . ?
C53 Cu10 Cu5 43.68(11) . . ?
S10 Cu10 Cu5 98.07(3) . . ?
S8 Cu10 Cu5 153.53(3) . . ?
C53 Cu10 Cu6 45.69(10) . . ?
S10 Cu10 Cu6 155.72(3) . . ?
S8 Cu10 Cu6 96.29(3) . . ?
Cu5 Cu10 Cu6 60.096(17) . . ?
C45 Cu11 S12 128.37(10) . . ?
C45 Cu11 S8 124.80(10) . . ?
S12 Cu11 S8 101.12(3) . . ?
C45 Cu11 Cu8 47.48(10) . . ?
S12 Cu11 Cu8 99.47(3) . . ?
S8 Cu11 Cu8 154.01(3) . . ?
C45 Cu11 Cu7 43.05(10) . . ?
S12 Cu11 Cu7 158.56(3) . . ?
S8 Cu11 Cu7 97.24(3) . . ?
Cu8 Cu11 Cu7 59.974(15) . . ?
C61 Cu12 S12 128.89(10) . . ?
C61 Cu12 S10 130.15(10) . . ?
S12 Cu12 S10 100.95(3) . . ?
C61 Cu12 C62 31.24(12) . . ?
S12 Cu12 C62 120.43(9) . . ?
S10 Cu12 C62 124.79(9) . . ?
C61 Cu12 Cu4 42.09(10) . . ?
S12 Cu12 Cu4 144.36(3) . . ?
S10 Cu12 Cu4 98.53(3) . . ?
C62 Cu12 Cu4 69.01(9) . . ?
C61 Cu12 Cu9 40.77(10) . . ?
S12 Cu12 Cu9 98.62(3) . . ?
S10 Cu12 Cu9 144.90(3) . . ?
C62 Cu12 Cu9 66.14(9) . . ?
Cu4 Cu12 Cu9 51.184(14) . . ?
C1 O1 P1 123.8(2) . . ?
C4 O2 P1 120.1(2) . . ?
C7 O3 P2 121.0(2) . . ?
C10 O4 P2 119.1(2) . . ?
C13 O5 P3 121.2(2) . . ?
C16 O6 P3 123.3(2) . . ?
C19 O7 P4 119.9(2) . . ?
C22 O8 P4 121.3(12) . . ?
C22B O8 P4 122.8(12) . . ?
C25B O9 P5 115.7(5) . . ?
C25 O9 P5 122.6(5) . . ?
C28 O10 P5 120.9(2) . . ?
C31 O11 P6 123.8(2) . . ?
C34B O12 P6 118.6(7) . . ?
C34 O12 P6 119.9(7) . . ?
O2 P1 O1 101.34(13) . . ?
O2 P1 S2 106.10(10) . . ?
O1 P1 S2 110.82(10) . . ?
O2 P1 S1 110.99(10) . . ?
O1 P1 S1 109.49(10) . . ?
S2 P1 S1 116.94(5) . . ?
O3 P2 O4 108.33(13) . . ?
O3 P2 S4 103.36(9) . . ?
O4 P2 S4 110.80(10) . . ?
O3 P2 S3 111.59(10) . . ?
O4 P2 S3 104.25(10) . . ?
S4 P2 S3 118.34(5) . . ?
O5 P3 O6 108.75(13) . . ?
O5 P3 S6 111.37(10) . . ?
O6 P3 S6 103.76(10) . . ?
O5 P3 S5 103.88(10) . . ?
O6 P3 S5 111.67(10) . . ?
S6 P3 S5 117.35(5) . . ?
O8 P4 O7 107.17(13) . . ?
O8 P4 S7 110.84(11) . . ?
O7 P4 S7 104.71(10) . . ?
O8 P4 S8 104.69(10) . . ?
O7 P4 S8 110.61(10) . . ?
S7 P4 S8 118.44(5) . . ?
O9 P5 O10 107.39(15) . . ?
O9 P5 S10 111.59(12) . . ?
O10 P5 S10 103.93(10) . . ?
O9 P5 S9 104.09(10) . . ?
O10 P5 S9 111.01(11) . . ?
S10 P5 S9 118.52(5) . . ?
O11 P6 O12 108.65(15) . . ?
O11 P6 S12 103.23(10) . . ?
O12 P6 S12 110.80(11) . . ?
O11 P6 S11 111.03(11) . . ?
O12 P6 S11 103.62(10) . . ?
S12 P6 S11 119.32(5) . . ?
F4 P7 F6 91.5(3) . . ?
F4 P7 F2 89.8(2) . . ?
F6 P7 F2 92.9(2) . . ?
F4 P7 F1 179.6(3) . . ?
F6 P7 F1 88.5(2) . . ?
F2 P7 F1 90.64(19) . . ?
F4 P7 F5 91.8(2) . . ?
F6 P7 F5 90.3(2) . . ?
F2 P7 F5 176.3(2) . . ?
F1 P7 F5 87.8(2) . . ?
F4 P7 F3 91.8(2) . . ?
F6 P7 F3 176.6(2) . . ?
F2 P7 F3 86.27(18) . . ?
F1 P7 F3 88.19(19) . . ?
F5 P7 F3 90.4(2) . . ?
P1 S1 Cu1 102.43(4) . . ?
P1 S1 Cu5 103.85(5) . . ?
Cu1 S1 Cu5 90.58(3) . . ?
P1 S2 Cu6 102.55(5) . . ?
P1 S2 Cu2 103.69(4) . . ?
Cu6 S2 Cu2 91.51(3) . . ?
P2 S3 Cu7 100.90(4) . . ?
P2 S3 Cu2 105.08(4) . . ?
Cu7 S3 Cu2 94.44(3) . . ?
P2 S4 Cu3 102.21(4) . . ?
P2 S4 Cu8 104.76(4) . . ?
Cu3 S4 Cu8 98.41(3) . . ?
P3 S5 Cu3 101.59(4) . . ?
P3 S5 Cu9 102.58(4) . . ?
Cu3 S5 Cu9 93.88(3) . . ?
P3 S6 Cu1 105.42(4) . . ?
P3 S6 Cu4 100.19(4) . . ?
Cu1 S6 Cu4 93.32(3) . . ?
P4 S7 Cu6 103.80(5) . . ?
P4 S7 Cu7 104.59(5) . . ?
Cu6 S7 Cu7 95.09(4) . . ?
P4 S8 Cu10 105.34(5) . . ?
P4 S8 Cu11 103.03(4) . . ?
Cu10 S8 Cu11 90.99(3) . . ?
P5 S9 Cu5 102.04(4) . . ?
P5 S9 Cu4 107.84(5) . . ?
Cu5 S9 Cu4 91.66(3) . . ?
P5 S10 Cu12 101.70(4) . . ?
P5 S10 Cu10 102.04(5) . . ?
Cu12 S10 Cu10 97.94(4) . . ?
P6 S11 Cu8 99.49(4) . . ?
P6 S11 Cu9 108.73(4) . . ?
Cu8 S11 Cu9 90.85(3) . . ?
P6 S12 Cu12 102.06(4) . . ?
P6 S12 Cu11 100.31(4) . . ?
Cu12 S12 Cu11 96.70(4) . . ?

loop_
_geom_bond_atom_site_label_1
_geom_bond_atom_site_label_2
_geom_bond_distance
_geom_bond_site_symmetry_2
_geom_bond_publ_flag
Br1 Cu8 2.9073(6) . ?
C1 O1 1.457(4) . ?
C1 C2 1.492(5) . ?
C2 C3 1.505(7) . ?
C4 O2 1.477(4) . ?
C4 C5 1.488(6) . ?
C5 C6 1.454(7) . ?
C7 O3 1.471(4) . ?
C7 C8 1.495(5) . ?
C8 C9 1.505(7) . ?
C10 O4 1.471(4) . ?
C10 C11 1.505(6) . ?
C11 C12 1.509(6) . ?
C13 O5 1.474(4) . ?
C13 C14 1.492(6) . ?
C14 C15 1.485(8) . ?
C16 O6 1.456(4) . ?
C16 C17 1.494(6) . ?
C17 C18 1.496(6) . ?
C19 O7 1.461(4) . ?
C19 C20 1.506(5) . ?
C20 C21 1.513(6) . ?
C22 O8 1.475(11) . ?
C22 C23 1.506(19) . ?
C23 C24 1.490(18) . ?
C22B O8 1.485(11) . ?
C22B C23B 1.519(18) . ?
C23B C24B 1.48(2) . ?
C25 O9 1.511(10) . ?
C25 C26 1.645(16) . ?
C26 C27 1.528(15) . ?
C25B O9 1.507(10) . ?
C25B C26B 1.626(14) . ?
C26B C27B 1.550(15) . ?
C28 O10 1.481(5) . ?
C28 C29 1.484(7) . ?
C29 C30 1.523(7) . ?
C31 O11 1.470(4) . ?
C31 C32 1.491(7) . ?
C32 C33 1.512(6) . ?
C34 O12 1.507(10) . ?
C34 C35 1.515(11) . ?
C35 C36 1.518(13) . ?
C34B O12 1.490(10) . ?
C34B C35B 1.508(11) . ?
C35B C36B 1.518(12) . ?
C37 C38 1.225(5) . ?
C37 Cu1 1.974(3) . ?
C37 Cu2 1.998(3) . ?
C37 Cu3 2.045(3) . ?
C38 C39 1.438(5) . ?
C38 Cu3 2.361(3) . ?
C39 C40 1.396(5) . ?
C39 C44 1.397(5) . ?
C40 C41 1.383(5) . ?
C41 C42 1.379(6) . ?
C42 C43 1.374(6) . ?
C43 C44 1.389(5) . ?
C45 C46 1.211(5) . ?
C45 Cu8 1.969(3) . ?
C45 Cu11 1.989(3) . ?
C45 Cu7 2.043(3) . ?
C46 C47 1.444(5) . ?
C46 Cu7 2.467(3) . ?
C47 C48 1.385(5) . ?
C47 C52 1.393(5) . ?
C48 C49 1.383(6) . ?
C49 C50 1.367(6) . ?
C50 C51 1.367(6) . ?
C51 C52 1.378(6) . ?
C53 C54 1.193(5) . ?
C53 Cu5 1.956(4) . ?
C53 Cu10 2.011(4) . ?
C53 Cu6 2.034(4) . ?
C54 C55 1.443(5) . ?
C55 C60 1.391(5) . ?
C55 C56 1.391(6) . ?
C56 C57 1.381(5) . ?
C57 C58 1.370(6) . ?
C58 C59 1.367(6) . ?
C59 C60 1.390(5) . ?
C61 C62 1.215(5) . ?
C61 Cu4 1.979(3) . ?
C61 Cu9 1.987(3) . ?
C61 Cu12 2.054(3) . ?
C62 C63B 1.450(9) . ?
C62 C63 1.462(7) . ?
C62 Cu12 2.340(3) . ?
C63 C64 1.3900 . ?
C63 C68 1.3900 . ?
C64 C65 1.3900 . ?
C65 C66 1.3900 . ?
C66 C67 1.3900 . ?
C67 C68 1.3900 . ?
C63B C68B 1.343(14) . ?
C63B C64B 1.354(12) . ?
C64B C65B 1.343(13) . ?
C65B C66B 1.264(18) . ?
C66B C67B 1.471(18) . ?
C67B C68B 1.387(15) . ?
Cu1 S1 2.3120(9) . ?
Cu1 S6 2.3143(9) . ?
Cu1 Cu2 2.6206(6) . ?
Cu1 Cu3 2.8925(6) . ?
Cu2 S2 2.3046(9) . ?
Cu2 S3 2.3169(10) . ?
Cu2 Cu3 2.9799(6) . ?
Cu3 S4 2.2699(9) . ?
Cu3 S5 2.2780(9) . ?
Cu4 S9 2.3080(9) . ?
Cu4 S6 2.3206(9) . ?
Cu4 Cu9 2.5785(6) . ?
Cu4 Cu12 2.9460(6) . ?
Cu5 S9 2.2899(9) . ?
Cu5 S1 2.3168(10) . ?
Cu5 Cu10 2.8315(7) . ?
Cu5 Cu6 2.8412(7) . ?
Cu6 S7 2.2874(11) . ?
Cu6 S2 2.2993(10) . ?
Cu6 Cu10 2.8428(7) . ?
Cu7 S3 2.2851(9) . ?
Cu7 S7 2.2880(10) . ?
Cu7 Cu8 2.8321(6) . ?
Cu7 Cu11 2.9797(7) . ?
Cu8 S11 2.2948(9) . ?
Cu8 S4 2.3074(9) . ?
Cu8 Cu11 2.6594(6) . ?
Cu9 S5 2.2949(9) . ?
Cu9 S11 2.3112(9) . ?
Cu9 Cu12 3.0213(6) . ?
Cu10 S10 2.2936(10) . ?
Cu10 S8 2.2987(10) . ?
Cu11 S12 2.3007(9) . ?
Cu11 S8 2.3097(9) . ?
Cu12 S12 2.2798(10) . ?
Cu12 S10 2.2824(9) . ?
F1 P7 1.580(3) . ?
F2 P7 1.566(3) . ?
F3 P7 1.592(3) . ?
F4 P7 1.550(3) . ?
F5 P7 1.583(3) . ?
F6 P7 1.562(4) . ?
O1 P1 1.574(2) . ?
O2 P1 1.570(2) . ?
O3 P2 1.570(2) . ?
O4 P2 1.574(2) . ?
O5 P3 1.572(2) . ?
O6 P3 1.575(2) . ?
O7 P4 1.579(3) . ?
O8 P4 1.573(2) . ?
O9 P5 1.572(3) . ?
O10 P5 1.576(2) . ?
O11 P6 1.563(3) . ?
O12 P6 1.572(3) . ?
P1 S2 2.0087(13) . ?
P1 S1 2.0198(12) . ?
P2 S4 2.0063(12) . ?
P2 S3 2.0151(11) . ?
P3 S6 2.0100(11) . ?
P3 S5 2.0154(12) . ?
P4 S7 2.0002(13) . ?
P4 S8 2.0156(12) . ?
P5 S10 2.0074(13) . ?
P5 S9 2.0103(12) . ?
P6 S12 2.0065(12) . ?
P6 S11 2.0115(12) . ?
